data_4315761
loop_
_publ_author_name
'Anja Friedrich'
'Markus Drees'
'Martina K\"ass'
'Eberhardt Herdtweck'
'Sven Schneider'

_publ_contact_author_address
;
       Department Chemie,
       Lehrstuhl f\"ur Anorganische Chemie,
       Technische Universit\"at M\"unchen,
       Lichtenbergstrasse 4,
       D-85747 Garching bei M\"unchen,
       Germany.
;
_publ_contact_author_email eberhardt.herdtweck@ch.tum.de
_publ_contact_author_fax '+49(0)89 289 13473'
_publ_contact_author_name
;
       Dr. Eberhardt Herdtweck
;
_publ_contact_author_phone '+49(0)89 289 13143'
_publ_section_title
;
 Ruthenium Complexes with Cooperative PNP-Pincer Amine, Amido, Imine, and
 Enamido Ligands: Facile Ligand Backbone Functionalization Processes
;
_journal_name_full 'Inorganic Chemistry'
_journal_page_first 5482
_journal_page_last 5494
_journal_paper_doi 10.1021/ic100358m
_journal_volume 49
_journal_year 2010
_chemical_formula_moiety 'C19 H46 Cl2 N P3 Ru'
_chemical_formula_sum 'C19 H46 Cl2 N P3 Ru'
_chemical_formula_weight 553.45
_chemical_name_systematic ?
_space_group_IT_number 2
_symmetry_cell_setting triclinic
_symmetry_Int_Tables_number 2
_symmetry_space_group_name_Hall '-P 1'
_symmetry_space_group_name_H-M 'P -1'
_atom_sites_solution_hydrogens geom
_atom_sites_solution_primary direct
_atom_sites_solution_secondary difmap
_cell_angle_alpha 104.037(2)
_cell_angle_beta 100.273(2)
_cell_angle_gamma 101.193(2)
_cell_formula_units_Z 2
_cell_length_a 9.9919(5)
_cell_length_b 10.4067(5)
_cell_length_c 13.1852(6)
_cell_measurement_reflns_used 9536
_cell_measurement_temperature 153(1)
_cell_measurement_theta_max 25.35
_cell_measurement_theta_min 3.19
_cell_volume 1267.66(11)
_computing_cell_refinement 'SAINT (Bruker, 2008b)'
_computing_data_collection 'APEX II Control Software (Bruker, 2008a)'
_computing_data_reduction 'SAINT (Bruker, 2008b)'
_computing_molecular_graphics 'PLATON (Spek, 2009)'
_computing_publication_material 'PLATON (Spek, 2009)'
_computing_structure_refinement 'SHELXL97 (Sheldrick, 1998)'
_computing_structure_solution 'SIR92 (Altomare, 1994)'
_diffrn_ambient_temperature 153(1)
_diffrn_detector ' CCD plate '
_diffrn_detector_area_resol_mean 16
_diffrn_measured_fraction_theta_full 0.966
_diffrn_measured_fraction_theta_max 0.966
_diffrn_measurement_device ' \k-geometry diffractometer '
_diffrn_measurement_device_type ' Bruker APEX-II CCD '
_diffrn_measurement_method ' phi- and omega-rotation '
_diffrn_radiation_monochromator graphite
_diffrn_radiation_source 'rotating anode FR591'
_diffrn_radiation_type 'Mo K\a'
_diffrn_radiation_wavelength 0.71073
_diffrn_reflns_av_R_equivalents 0.0471
_diffrn_reflns_av_sigmaI/netI 0.0175
_diffrn_reflns_limit_h_max 12
_diffrn_reflns_limit_h_min -12
_diffrn_reflns_limit_k_max 12
_diffrn_reflns_limit_k_min -12
_diffrn_reflns_limit_l_max 15
_diffrn_reflns_limit_l_min -15
_diffrn_reflns_number 66371
_diffrn_reflns_theta_full 25.35
_diffrn_reflns_theta_max 25.35
_diffrn_reflns_theta_min 3.19
_diffrn_standards_decay_% 0
_exptl_absorpt_coefficient_mu 1.024
_exptl_absorpt_correction_T_max 0.7452
_exptl_absorpt_correction_T_min 0.6531
_exptl_absorpt_correction_type multi-scan
_exptl_absorpt_process_details 'SADABS, Bruker, 2008b'
_exptl_crystal_colour 'light orange'
_exptl_crystal_density_diffrn 1.450
_exptl_crystal_density_meas ?
_exptl_crystal_density_method none
_exptl_crystal_description fragment
_exptl_crystal_F_000 580
_exptl_crystal_size_max 0.38
_exptl_crystal_size_mid 0.28
_exptl_crystal_size_min 0.23
_refine_diff_density_max 1.334
_refine_diff_density_min -0.769
_refine_diff_density_rms 0.162
_refine_ls_extinction_method none
_refine_ls_goodness_of_fit_ref 1.250
_refine_ls_hydrogen_treatment constr
_refine_ls_matrix_type full
_refine_ls_number_parameters 246
_refine_ls_number_reflns 4478
_refine_ls_number_restraints 0
_refine_ls_restrained_S_all 1.250
_refine_ls_R_factor_all 0.0344
_refine_ls_R_factor_gt 0.0342
_refine_ls_shift/su_max 0.001
_refine_ls_shift/su_mean 0.000
_refine_ls_structure_factor_coef Fsqd
_refine_ls_weighting_details 'w=1/[\s^2^(Fo^2^)+(0.0490P)^2^+1.2956P] where P=(Fo^2^+2Fc^2^)/3'
_refine_ls_weighting_scheme sigma
_refine_ls_wR_factor_gt 0.0915
_refine_ls_wR_factor_ref 0.0919
_reflns_number_gt 4423
_reflns_number_total 4478
_reflns_threshold_expression I>2\s(I)
_cod_data_source_file ic100358m_si_001_4.cif
_cod_data_source_block Compound_5
_cod_depositor_comments
;
The following automatic conversions were performed:

'_symmetry_cell_setting' value 'Triclinic' changed to 'triclinic'
according to the built-in table from CIF Core dictionary named
'cif_core.dic' version 2.4.1 from 2010-06-29.

Automatic conversion script
Id: cif_fix_values 1646 2011-03-28 12:23:43Z adriana 

The following automatic conversions were performed:

'_exptl_crystal_density_meas' value 'none' was changed to '?' - the
value is perceived as not measured.

Automatic conversion script
Id: cif_fix_values 3008 2015-01-20 13:52:24Z robertas 
;
_cod_database_code 4315761

loop_
_symmetry_equiv_pos_site_id
_symmetry_equiv_pos_as_xyz
1 x,y,z
2 -x,-y,-z

loop_
_atom_site_aniso_label
_atom_site_aniso_U_11
_atom_site_aniso_U_22
_atom_site_aniso_U_33
_atom_site_aniso_U_23
_atom_site_aniso_U_13
_atom_site_aniso_U_12
Ru1 0.0164(1) 0.0172(1) 0.0151(1) 0.0044(1) 0.0020(1) 0.0053(1)
Cl1 0.0297(3) 0.0289(3) 0.0163(3) 0.0055(3) 0.0016(3) 0.0048(3)
Cl2 0.0243(3) 0.0268(3) 0.0161(3) 0.0050(3) 0.0034(2) 0.0006(2)
P1 0.0221(3) 0.0211(3) 0.0192(3) 0.0076(3) 0.0029(3) 0.0035(3)
P2 0.0189(3) 0.0194(3) 0.0199(3) 0.0037(3) 0.0040(3) 0.0029(3)
P3 0.0230(4) 0.0260(4) 0.0275(4) 0.0100(3) 0.0060(3) 0.0120(3)
N1 0.0211(11) 0.0200(11) 0.0265(12) 0.0044(9) 0.0009(9) 0.0069(9)
C2 0.0423(18) 0.0271(15) 0.051(2) 0.0163(14) 0.0196(15) 0.0159(13)
C3 0.0324(16) 0.0273(15) 0.050(2) 0.0181(14) 0.0046(14) 0.0080(12)
C4 0.0326(16) 0.0368(17) 0.050(2) 0.0164(15) 0.0178(15) 0.0152(13)
C5 0.0185(14) 0.0302(15) 0.051(2) 0.0072(14) 0.0083(13) 0.0061(11)
C6 0.0232(14) 0.0302(15) 0.0224(14) 0.0076(12) 0.0026(11) -0.0027(11)
C7 0.0242(16) 0.049(2) 0.049(2) 0.0126(16) -0.0008(14) 0.0032(14)
C8 0.0430(19) 0.0321(17) 0.0354(18) 0.0028(14) 0.0046(14) -0.0027(14)
C9 0.049(2) 0.0375(17) 0.0299(17) 0.0145(14) 0.0159(15) 0.0063(15)
C10 0.061(2) 0.055(2) 0.0311(18) 0.0144(16) 0.0200(17) 0.0063(18)
C11 0.086(3) 0.041(2) 0.038(2) 0.0173(16) 0.030(2) -0.0008(19)
C12 0.0317(16) 0.0358(16) 0.0237(15) 0.0081(12) 0.0089(12) 0.0004(13)
C13 0.0361(17) 0.0491(19) 0.0302(16) 0.0116(14) 0.0141(13) 0.0005(14)
C14 0.0354(17) 0.053(2) 0.0357(18) 0.0245(16) 0.0029(14) -0.0019(15)
C15 0.0323(15) 0.0211(13) 0.0242(14) 0.0022(11) 0.0051(12) -0.0005(11)
C16 0.0393(19) 0.0344(18) 0.050(2) -0.0061(16) -0.0121(16) -0.0019(14)
C17 0.049(2) 0.0221(14) 0.047(2) 0.0067(14) 0.0136(16) 0.0047(13)
C18 0.0317(17) 0.070(2) 0.0380(18) 0.0268(17) 0.0077(14) 0.0251(16)
C19 0.0385(17) 0.0454(18) 0.0338(17) 0.0113(14) 0.0159(14) 0.0239(15)
C20 0.046(2) 0.0286(17) 0.090(3) 0.0167(18) 0.025(2) 0.0183(15)

loop_
_atom_site_label
_atom_site_type_symbol
_atom_site_thermal_displace_type
_atom_site_fract_x
_atom_site_fract_y
_atom_site_fract_z
_atom_site_occupancy
_atom_site_U_iso_or_equiv
_atom_site_calc_flag
_atom_site_refinement_flags
Ru1 Ru Uani 0.86202(2) 0.12069(2) 0.25420(1) 1.000 0.0163(1) . .
Cl1 Cl Uani 0.97442(7) 0.22126(7) 0.44438(5) 1.000 0.0260(2) . .
Cl2 Cl Uani 0.78555(7) 0.01547(7) 0.06083(5) 1.000 0.0236(2) . .
P1 P Uani 0.71550(7) -0.07397(7) 0.27956(6) 1.000 0.0210(2) . .
P2 P Uani 1.05503(7) 0.27242(7) 0.22693(5) 1.000 0.0201(2) . .
P3 P Uani 0.70503(7) 0.25088(7) 0.26014(6) 1.000 0.0242(2) . .
N1 N Uani 1.0099(2) -0.0090(2) 0.2547(2) 1.000 0.0233(7) . .
C2 C Uani 0.9429(4) -0.1565(3) 0.2268(3) 1.000 0.0370(10) . .
C3 C Uani 0.8378(3) -0.1832(3) 0.2910(3) 1.000 0.0359(10) . .
C4 C Uani 1.1195(3) 0.0221(3) 0.1995(3) 1.000 0.0371(10) . .
C5 C Uani 1.1897(3) 0.1724(3) 0.2396(3) 1.000 0.0340(10) . .
C6 C Uani 0.5652(3) -0.1755(3) 0.1631(2) 1.000 0.0270(8) . .
C7 C Uani 0.4262(3) -0.1429(4) 0.1772(3) 1.000 0.0431(11) . .
C8 C Uani 0.5482(4) -0.3300(3) 0.1243(3) 1.000 0.0405(10) . .
C9 C Uani 0.6358(4) -0.0812(3) 0.3987(3) 1.000 0.0377(10) . .
C10 C Uani 0.7313(4) 0.0061(4) 0.5044(3) 1.000 0.0486(11) . .
C11 C Uani 0.5882(5) -0.2281(4) 0.4049(3) 1.000 0.0543(14) . .
C12 C Uani 1.0541(3) 0.2905(3) 0.0907(2) 1.000 0.0313(9) . .
C13 C Uani 1.1940(4) 0.3672(4) 0.0763(3) 1.000 0.0391(10) . .
C14 C Uani 0.9319(4) 0.3432(4) 0.0452(3) 1.000 0.0418(11) . .
C15 C Uani 1.1415(3) 0.4419(3) 0.3298(2) 1.000 0.0279(8) . .
C16 C Uani 1.2990(4) 0.4620(4) 0.3763(3) 1.000 0.0492(11) . .
C17 C Uani 1.1193(4) 0.5685(3) 0.2964(3) 1.000 0.0403(11) . .
C18 C Uani 0.5688(3) 0.2199(4) 0.1385(3) 1.000 0.0428(11) . .
C19 C Uani 0.5975(3) 0.2402(4) 0.3586(3) 1.000 0.0363(10) . .
C20 C Uani 0.7674(4) 0.4361(3) 0.2972(4) 1.000 0.0525(13) . .
H1 H Uiso 1.05720 0.01380 0.32650 1.000 0.0280 calc R
H21 H Uiso 1.01570 -0.20660 0.24060 1.000 0.0440 calc R
H22 H Uiso 0.89600 -0.19080 0.14930 1.000 0.0440 calc R
H31 H Uiso 0.88630 -0.16390 0.36740 1.000 0.0430 calc R
H32 H Uiso 0.78530 -0.28050 0.26430 1.000 0.0430 calc R
H41 H Uiso 1.07870 -0.00410 0.12110 1.000 0.0440 calc R
H42 H Uiso 1.18970 -0.03100 0.21260 1.000 0.0440 calc R
H51 H Uiso 1.25830 0.19520 0.19700 1.000 0.0410 calc R
H52 H Uiso 1.24090 0.19640 0.31580 1.000 0.0410 calc R
H61 H Uiso 0.58550 -0.14160 0.10130 1.000 0.0320 calc R
H71 H Uiso 0.43880 -0.04350 0.19920 1.000 0.0650 calc R
H72 H Uiso 0.39500 -0.18090 0.23260 1.000 0.0650 calc R
H73 H Uiso 0.35550 -0.18330 0.10900 1.000 0.0650 calc R
H81 H Uiso 0.63520 -0.34820 0.10690 1.000 0.0610 calc R
H82 H Uiso 0.47070 -0.36990 0.06000 1.000 0.0610 calc R
H83 H Uiso 0.52760 -0.37080 0.18120 1.000 0.0610 calc R
H91 H Uiso 0.55020 -0.04510 0.38840 1.000 0.0450 calc R
H101 H Uiso 0.75390 0.10170 0.50350 1.000 0.0730 calc R
H102 H Uiso 0.81800 -0.02460 0.51610 1.000 0.0730 calc R
H103 H Uiso 0.68430 -0.00190 0.56260 1.000 0.0730 calc R
H111 H Uiso 0.51800 -0.28310 0.33900 1.000 0.0810 calc R
H112 H Uiso 0.54710 -0.22680 0.46720 1.000 0.0810 calc R
H113 H Uiso 0.66930 -0.26800 0.41250 1.000 0.0810 calc R
H121 H Uiso 1.03670 0.19510 0.04340 1.000 0.0380 calc R
H131 H Uiso 1.26580 0.31740 0.09040 1.000 0.0590 calc R
H132 H Uiso 1.22340 0.45930 0.12690 1.000 0.0590 calc R
H133 H Uiso 1.18200 0.37380 0.00250 1.000 0.0590 calc R
H141 H Uiso 0.84490 0.29300 0.05660 1.000 0.0620 calc R
H142 H Uiso 0.92360 0.32980 -0.03210 1.000 0.0620 calc R
H143 H Uiso 0.94850 0.44090 0.08160 1.000 0.0620 calc R
H151 H Uiso 1.09640 0.44180 0.39160 1.000 0.0330 calc R
H161 H Uiso 1.31190 0.39600 0.41670 1.000 0.0740 calc R
H162 H Uiso 1.33840 0.55510 0.42440 1.000 0.0740 calc R
H163 H Uiso 1.34710 0.44770 0.31740 1.000 0.0740 calc R
H171 H Uiso 1.02110 0.55190 0.25840 1.000 0.0600 calc R
H172 H Uiso 1.18070 0.58760 0.24880 1.000 0.0600 calc R
H173 H Uiso 1.14190 0.64700 0.36060 1.000 0.0600 calc R
H181 H Uiso 0.51340 0.12490 0.11710 1.000 0.0640 calc R
H182 H Uiso 0.61260 0.23650 0.08050 1.000 0.0640 calc R
H183 H Uiso 0.50740 0.28160 0.15260 1.000 0.0640 calc R
H191 H Uiso 0.53470 0.14840 0.33790 1.000 0.0550 calc R
H192 H Uiso 0.54160 0.30800 0.36040 1.000 0.0550 calc R
H193 H Uiso 0.65890 0.25840 0.43000 1.000 0.0550 calc R
H201 H Uiso 0.83640 0.46830 0.36660 1.000 0.0790 calc R
H202 H Uiso 0.68810 0.47770 0.30300 1.000 0.0790 calc R
H203 H Uiso 0.81150 0.46220 0.24200 1.000 0.0790 calc R

loop_
_atom_type_symbol
_atom_type_description
_atom_type_scat_dispersion_real
_atom_type_scat_dispersion_imag
_atom_type_scat_source
Ru Ru -1.2594 0.8363 'International Tables Vol C Tables 4.2.6.8 and 6.1.1.4'
P P 0.1023 0.0942 'International Tables Vol C Tables 4.2.6.8 and 6.1.1.4'
N N 0.0061 0.0033 'International Tables Vol C Tables 4.2.6.8 and 6.1.1.4'
Cl Cl 0.1484 0.1585 'International Tables Vol C Tables 4.2.6.8 and 6.1.1.4'
H H 0.0000 0.0000 'International Tables Vol C Tables 4.2.6.8 and 6.1.1.4'
C C 0.0033 0.0016 'International Tables Vol C Tables 4.2.6.8 and 6.1.1.4'

loop_
_geom_angle_atom_site_label_1
_geom_angle_atom_site_label_2
_geom_angle_atom_site_label_3
_geom_angle
_geom_angle_site_symmetry_1
_geom_angle_site_symmetry_2
_geom_angle_site_symmetry_3
_geom_angle_publ_flag
Cl1 Ru1 Cl2 171.04(3) . . . yes
Cl1 Ru1 P1 94.46(3) . . . yes
Cl1 Ru1 P2 84.84(2) . . . yes
Cl1 Ru1 P3 92.94(3) . . . yes
Cl1 Ru1 N1 85.53(7) . . . yes
Cl2 Ru1 P1 89.13(3) . . . yes
Cl2 Ru1 P2 89.34(2) . . . yes
Cl2 Ru1 P3 94.81(3) . . . yes
Cl2 Ru1 N1 86.92(7) . . . yes
P1 Ru1 P2 163.04(3) . . . yes
P1 Ru1 P3 96.49(3) . . . yes
P1 Ru1 N1 81.23(6) . . . yes
P2 Ru1 P3 100.47(3) . . . yes
P2 Ru1 N1 81.83(6) . . . yes
P3 Ru1 N1 177.13(6) . . . yes
Ru1 P1 C3 101.24(11) . . . yes
Ru1 P1 C6 115.91(10) . . . yes
Ru1 P1 C9 127.33(11) . . . yes
C3 P1 C6 106.17(15) . . . yes
C3 P1 C9 101.52(16) . . . yes
C6 P1 C9 102.13(15) . . . yes
Ru1 P2 C5 99.63(10) . . . yes
Ru1 P2 C12 119.62(10) . . . yes
Ru1 P2 C15 120.35(9) . . . yes
C5 P2 C12 99.85(15) . . . yes
C5 P2 C15 103.44(15) . . . yes
C12 P2 C15 109.43(13) . . . yes
Ru1 P3 C18 117.97(12) . . . yes
Ru1 P3 C19 116.26(13) . . . yes
Ru1 P3 C20 119.48(14) . . . yes
C18 P3 C19 100.56(16) . . . yes
C18 P3 C20 100.8(2) . . . yes
C19 P3 C20 98.2(2) . . . yes
Ru1 N1 C2 114.2(2) . . . yes
Ru1 N1 C4 114.70(18) . . . yes
C2 N1 C4 113.5(3) . . . yes
C4 N1 H1 104.00 . . . no
Ru1 N1 H1 104.00 . . . no
C2 N1 H1 104.00 . . . no
N1 C2 C3 111.1(3) . . . yes
P1 C3 C2 109.7(2) . . . yes
N1 C4 C5 109.8(3) . . . yes
P2 C5 C4 109.6(2) . . . yes
P1 C6 C8 117.5(2) . . . yes
P1 C6 C7 112.7(2) . . . yes
C7 C6 C8 111.0(3) . . . no
P1 C9 C10 113.3(3) . . . yes
P1 C9 C11 112.4(3) . . . yes
C10 C9 C11 109.2(3) . . . no
C13 C12 C14 111.7(3) . . . no
P2 C12 C13 115.7(2) . . . yes
P2 C12 C14 113.3(2) . . . yes
P2 C15 C16 114.1(2) . . . yes
P2 C15 C17 116.2(2) . . . yes
C16 C15 C17 108.9(3) . . . no
N1 C2 H21 109.00 . . . no
N1 C2 H22 109.00 . . . no
C3 C2 H21 109.00 . . . no
C3 C2 H22 109.00 . . . no
H21 C2 H22 108.00 . . . no
P1 C3 H31 110.00 . . . no
P1 C3 H32 110.00 . . . no
C2 C3 H31 110.00 . . . no
C2 C3 H32 110.00 . . . no
H31 C3 H32 108.00 . . . no
N1 C4 H41 110.00 . . . no
N1 C4 H42 110.00 . . . no
C5 C4 H41 110.00 . . . no
C5 C4 H42 110.00 . . . no
H41 C4 H42 108.00 . . . no
P2 C5 H51 110.00 . . . no
P2 C5 H52 110.00 . . . no
C4 C5 H51 110.00 . . . no
C4 C5 H52 110.00 . . . no
H51 C5 H52 108.00 . . . no
P1 C6 H61 105.00 . . . no
C7 C6 H61 105.00 . . . no
C8 C6 H61 105.00 . . . no
C6 C7 H71 109.00 . . . no
C6 C7 H72 109.00 . . . no
C6 C7 H73 109.00 . . . no
H71 C7 H72 109.00 . . . no
H71 C7 H73 110.00 . . . no
H72 C7 H73 109.00 . . . no
C6 C8 H81 109.00 . . . no
C6 C8 H82 109.00 . . . no
C6 C8 H83 109.00 . . . no
H81 C8 H82 110.00 . . . no
H81 C8 H83 110.00 . . . no
H82 C8 H83 109.00 . . . no
P1 C9 H91 107.00 . . . no
C10 C9 H91 107.00 . . . no
C11 C9 H91 107.00 . . . no
C9 C10 H101 109.00 . . . no
C9 C10 H102 109.00 . . . no
C9 C10 H103 109.00 . . . no
H101 C10 H102 109.00 . . . no
H101 C10 H103 110.00 . . . no
H102 C10 H103 109.00 . . . no
C9 C11 H111 109.00 . . . no
C9 C11 H112 109.00 . . . no
C9 C11 H113 109.00 . . . no
H111 C11 H112 110.00 . . . no
H111 C11 H113 109.00 . . . no
H112 C11 H113 109.00 . . . no
P2 C12 H121 105.00 . . . no
C13 C12 H121 105.00 . . . no
C14 C12 H121 105.00 . . . no
C12 C13 H131 109.00 . . . no
C12 C13 H132 109.00 . . . no
C12 C13 H133 109.00 . . . no
H131 C13 H132 109.00 . . . no
H131 C13 H133 110.00 . . . no
H132 C13 H133 109.00 . . . no
C12 C14 H141 110.00 . . . no
C12 C14 H142 109.00 . . . no
C12 C14 H143 109.00 . . . no
H141 C14 H142 109.00 . . . no
H141 C14 H143 110.00 . . . no
H142 C14 H143 109.00 . . . no
P2 C15 H151 106.00 . . . no
C16 C15 H151 106.00 . . . no
C17 C15 H151 106.00 . . . no
C15 C16 H161 109.00 . . . no
C15 C16 H162 109.00 . . . no
C15 C16 H163 109.00 . . . no
H161 C16 H162 109.00 . . . no
H161 C16 H163 109.00 . . . no
H162 C16 H163 110.00 . . . no
C15 C17 H171 109.00 . . . no
C15 C17 H172 109.00 . . . no
C15 C17 H173 109.00 . . . no
H171 C17 H172 109.00 . . . no
H171 C17 H173 110.00 . . . no
H172 C17 H173 109.00 . . . no
P3 C18 H181 109.00 . . . no
P3 C18 H182 109.00 . . . no
P3 C18 H183 109.00 . . . no
H181 C18 H182 109.00 . . . no
H181 C18 H183 110.00 . . . no
H182 C18 H183 110.00 . . . no
P3 C19 H191 109.00 . . . no
P3 C19 H192 109.00 . . . no
P3 C19 H193 109.00 . . . no
H191 C19 H192 109.00 . . . no
H191 C19 H193 109.00 . . . no
H192 C19 H193 110.00 . . . no
P3 C20 H201 109.00 . . . no
P3 C20 H202 110.00 . . . no
P3 C20 H203 109.00 . . . no
H201 C20 H202 109.00 . . . no
H201 C20 H203 109.00 . . . no
H202 C20 H203 109.00 . . . no

loop_
_geom_bond_atom_site_label_1
_geom_bond_atom_site_label_2
_geom_bond_distance
_geom_bond_site_symmetry_1
_geom_bond_site_symmetry_2
_geom_bond_publ_flag
Ru1 Cl1 2.4312(7) . . yes
Ru1 Cl2 2.4309(6) . . yes
Ru1 P1 2.3897(8) . . yes
Ru1 P2 2.3838(8) . . yes
Ru1 P3 2.2627(8) . . yes
Ru1 N1 2.186(2) . . yes
P1 C3 1.834(3) . . yes
P1 C6 1.872(3) . . yes
P1 C9 1.894(4) . . yes
P2 C5 1.863(3) . . yes
P2 C12 1.850(3) . . yes
P2 C15 1.878(3) . . yes
P3 C18 1.825(4) . . yes
P3 C19 1.837(4) . . yes
P3 C20 1.820(4) . . yes
N1 C2 1.476(4) . . yes
N1 C4 1.447(4) . . yes
N1 H1 0.9300 . . no
C2 C3 1.488(5) . . no
C4 C5 1.503(5) . . no
C6 C7 1.524(4) . . no
C6 C8 1.530(5) . . no
C9 C11 1.537(5) . . no
C9 C10 1.501(5) . . no
C12 C13 1.537(5) . . no
C12 C14 1.520(5) . . no
C15 C16 1.537(5) . . no
C15 C17 1.529(5) . . no
C2 H21 0.9900 . . no
C2 H22 0.9900 . . no
C3 H31 0.9900 . . no
C3 H32 0.9900 . . no
C4 H41 0.9900 . . no
C4 H42 0.9900 . . no
C5 H51 0.9900 . . no
C5 H52 0.9900 . . no
C6 H61 1.0000 . . no
C7 H71 0.9800 . . no
C7 H72 0.9800 . . no
C7 H73 0.9800 . . no
C8 H81 0.9800 . . no
C8 H82 0.9800 . . no
C8 H83 0.9800 . . no
C9 H91 1.0000 . . no
C10 H101 0.9800 . . no
C10 H102 0.9800 . . no
C10 H103 0.9800 . . no
C11 H111 0.9800 . . no
C11 H112 0.9800 . . no
C11 H113 0.9800 . . no
C12 H121 1.0000 . . no
C13 H131 0.9800 . . no
C13 H132 0.9800 . . no
C13 H133 0.9800 . . no
C14 H141 0.9800 . . no
C14 H142 0.9800 . . no
C14 H143 0.9800 . . no
C15 H151 1.0000 . . no
C16 H161 0.9800 . . no
C16 H162 0.9800 . . no
C16 H163 0.9800 . . no
C17 H171 0.9800 . . no
C17 H172 0.9800 . . no
C17 H173 0.9800 . . no
C18 H181 0.9800 . . no
C18 H182 0.9800 . . no
C18 H183 0.9800 . . no
C19 H191 0.9800 . . no
C19 H192 0.9800 . . no
C19 H193 0.9800 . . no
C20 H201 0.9800 . . no
C20 H202 0.9800 . . no
C20 H203 0.9800 . . no
